data_4086539
loop_
_publ_author_name
'Chiu, Hsin-Chun'
'Pearce, Adam J.'
'Dunn, Peter L.'
'Cramer, Christopher J.'
'Tonks, Ian A.'

_publ_section_title
;
 \b-Oxo-\d-diimine Nickel Complexes: A Comparison of Tautomeric Active
 Species in Ethylene Polymerization Catalysis
;
_journal_issue 12
_journal_name_full Organometallics
_journal_page_first 2076
_journal_paper_doi 10.1021/acs.organomet.6b00256
_journal_volume 35
_journal_year 2016
_chemical_formula_moiety 'C43 H54 N3 O Li Ni'
_chemical_formula_sum 'C43 H54 Li N3 Ni O'
_chemical_formula_weight 694.54
_space_group_crystal_system monoclinic
_space_group_IT_number 14
_space_group_name_Hall '-P 2ybc'
_space_group_name_H-M_alt 'P 1 21/c 1'
_symmetry_space_group_name_Hall '-P 2ybc'
_symmetry_space_group_name_H-M 'P 1 21/c 1'
_atom_sites_solution_hydrogens geom
_audit_creation_method SHELXL-2014/7
_cell_angle_alpha 90
_cell_angle_beta 94.177(2)
_cell_angle_gamma 90
_cell_formula_units_Z 4
_cell_length_a 18.643(2)
_cell_length_b 15.3367(17)
_cell_length_c 15.6079(17)
_cell_measurement_reflns_used 9979
_cell_measurement_temperature 296(2)
_cell_measurement_theta_max 24.82
_cell_measurement_theta_min 2.21
_cell_volume 4450.8(8)
_computing_cell_refinement 'SAINT, Bruker'
_computing_data_collection 'SMART, Bruker'
_computing_data_reduction 'SAINT, Bruker'
_computing_structure_refinement 'SHELXL-2014/7 (Sheldrick, 2014)'
_diffrn_ambient_temperature 296(2)
_diffrn_measured_fraction_theta_full 0.999
_diffrn_measured_fraction_theta_max 0.999
_diffrn_measurement_device_type 'Bruker SMART Platform CCD'
_diffrn_measurement_method 'area detector, omega scans per phi'
_diffrn_radiation_type MoK\a
_diffrn_radiation_wavelength 0.71073
_diffrn_reflns_av_R_equivalents 0.0315
_diffrn_reflns_av_unetI/netI 0.0234
_diffrn_reflns_Laue_measured_fraction_full 0.999
_diffrn_reflns_Laue_measured_fraction_max 0.999
_diffrn_reflns_limit_h_max 22
_diffrn_reflns_limit_h_min -22
_diffrn_reflns_limit_k_max 18
_diffrn_reflns_limit_k_min -18
_diffrn_reflns_limit_l_max 18
_diffrn_reflns_limit_l_min -18
_diffrn_reflns_number 42088
_diffrn_reflns_point_group_measured_fraction_full 0.999
_diffrn_reflns_point_group_measured_fraction_max 0.999
_diffrn_reflns_theta_full 24.895
_diffrn_reflns_theta_max 24.895
_diffrn_reflns_theta_min 1.095
_exptl_absorpt_coefficient_mu 0.467
_exptl_absorpt_correction_T_max 0.7451
_exptl_absorpt_correction_T_min 0.6586
_exptl_absorpt_correction_type multi-scan
_exptl_absorpt_process_details 'SADABS, R. Blessing, 1995'
_exptl_crystal_colour yellow
_exptl_crystal_density_diffrn 1.037
_exptl_crystal_description block
_exptl_crystal_F_000 1488
_exptl_crystal_size_max 0.3
_exptl_crystal_size_mid 0.2
_exptl_crystal_size_min 0.2
_platon_squeeze_details
;
Squeeze results consistent with 1 disordered pentane per asymmetric unit.
;
_refine_diff_density_max 0.324
_refine_diff_density_min -0.197
_refine_diff_density_rms 0.050
_refine_ls_extinction_coef 0.0008(2)
_refine_ls_extinction_expression Fc^*^=kFc[1+0.001xFc^2^\l^3^/sin(2\q)]^-1/4^
_refine_ls_extinction_method 'SHELXL-2014/7 (Sheldrick 2014'
_refine_ls_goodness_of_fit_ref 1.079
_refine_ls_hydrogen_treatment constr
_refine_ls_matrix_type full
_refine_ls_number_parameters 525
_refine_ls_number_reflns 7740
_refine_ls_number_restraints 117
_refine_ls_restrained_S_all 1.073
_refine_ls_R_factor_all 0.0445
_refine_ls_R_factor_gt 0.0361
_refine_ls_shift/su_max 0.036
_refine_ls_shift/su_mean 0.002
_refine_ls_structure_factor_coef Fsqd
_refine_ls_weighting_details 'w=1/[\s^2^(Fo^2^)+(0.0635P)^2^+0.3542P] where P=(Fo^2^+2Fc^2^)/3'
_refine_ls_weighting_scheme calc
_refine_ls_wR_factor_gt 0.1007
_refine_ls_wR_factor_ref 0.1050
_reflns_Friedel_coverage 0.000
_reflns_number_gt 6330
_reflns_number_total 7740
_reflns_threshold_expression 'I > 2\s(I)'
_cod_data_source_file om6b00256_si_006.cif
_cod_data_source_block 16024
_cod_depositor_comments 'Adding full bibliography for 4086532--4086539.cif.'
_cod_original_cell_volume 4450.7(8)
_cod_database_code 4086539
_shelx_shelxl_version_number 2014/7
_shelx_space_group_comment
;
The symmetry employed for this shelxl refinement is uniquely defined
by the following loop, which should always be used as a source of
symmetry information in preference to the above space-group names.
They are only intended as comments.
;

loop_
_space_group_symop_operation_xyz
'x, y, z'
'-x, y+1/2, -z+1/2'
'-x, -y, -z'
'x, -y-1/2, z-1/2'

loop_
_atom_site_label
_atom_site_type_symbol
_atom_site_fract_x
_atom_site_fract_y
_atom_site_fract_z
_atom_site_U_iso_or_equiv
_atom_site_adp_type
_atom_site_occupancy
_atom_site_site_symmetry_order
_atom_site_calc_flag
_atom_site_refinement_flags_posn
_atom_site_refinement_flags_adp
_atom_site_refinement_flags_occupancy
_atom_site_disorder_assembly
_atom_site_disorder_group
Ni1 Ni 0.69379(2) 0.63936(2) 0.56833(2) 0.03370(10) Uani 1 1 d . . . . .
O1 O 0.69051(6) 0.55873(7) 0.65884(7) 0.0345(3) Uani 1 1 d . . . . .
N1 N 0.60039(7) 0.69136(9) 0.58705(8) 0.0338(3) Uani 1 1 d . . . . .
N2 N 0.76081(8) 0.41326(9) 0.75518(9) 0.0399(4) Uani 1 1 d . . . . .
N3 N 0.71607(8) 0.71752(10) 0.47905(9) 0.0399(4) Uani 1 1 d . . . . .
C1 C 0.48877(10) 0.70970(14) 0.66253(12) 0.0485(5) Uani 1 1 d . . . . .
H1A H 0.4890 0.7687 0.6419 0.073 Uiso 1 1 calc R U . . .
H1B H 0.4791 0.7095 0.7221 0.073 Uiso 1 1 calc R U . . .
H1C H 0.4522 0.6771 0.6300 0.073 Uiso 1 1 calc R U . . .
C2 C 0.56144(9) 0.66836(12) 0.65230(11) 0.0360(4) Uani 1 1 d . . . . .
C3 C 0.58187(9) 0.60598(12) 0.71298(11) 0.0380(4) Uani 1 1 d . . . . .
H3 H 0.5518 0.5998 0.7576 0.046 Uiso 1 1 calc R U . . .
C4 C 0.64185(9) 0.55078(11) 0.71617(10) 0.0334(4) Uani 1 1 d . . . . .
C5 C 0.64955(9) 0.48676(11) 0.78049(11) 0.0378(4) Uani 1 1 d . . . . .
H5 H 0.6126 0.4860 0.8174 0.045 Uiso 1 1 calc R U . . .
C6 C 0.70311(10) 0.42363(11) 0.79902(11) 0.0394(4) Uani 1 1 d . . . . .
C7 C 0.69097(13) 0.36527(14) 0.87522(14) 0.0576(6) Uani 1 1 d . . . . .
H7A H 0.6841 0.3062 0.8559 0.086 Uiso 1 1 calc R U . . .
H7B H 0.6490 0.3845 0.9021 0.086 Uiso 1 1 calc R U . . .
H7C H 0.7321 0.3682 0.9159 0.086 Uiso 1 1 calc R U . . .
C8 C 0.56493(9) 0.74949(11) 0.52536(10) 0.0350(4) Uani 1 1 d . . . . .
C9 C 0.58120(10) 0.83894(12) 0.52768(12) 0.0415(4) Uani 1 1 d . . . . .
C10 C 0.54324(11) 0.89331(13) 0.46927(13) 0.0507(5) Uani 1 1 d . . . . .
H10 H 0.5532 0.9527 0.4699 0.061 Uiso 1 1 calc R U . . .
C11 C 0.49138(12) 0.86131(14) 0.41062(14) 0.0536(6) Uani 1 1 d . . . . .
H11 H 0.4662 0.8992 0.3728 0.064 Uiso 1 1 calc R U . . .
C12 C 0.47664(10) 0.77389(14) 0.40753(12) 0.0489(5) Uani 1 1 d . . . . .
H12 H 0.4419 0.7528 0.3670 0.059 Uiso 1 1 calc R U . . .
C13 C 0.51293(9) 0.71578(12) 0.46433(11) 0.0384(4) Uani 1 1 d . . . . .
C14 C 0.63643(12) 0.87637(13) 0.59359(14) 0.0534(5) Uani 1 1 d . . . . .
H14 H 0.6732 0.8316 0.6059 0.064 Uiso 1 1 calc R U . . .
C15 C 0.60356(15) 0.89779(17) 0.67820(15) 0.0739(7) Uani 1 1 d . . . . .
H15A H 0.5642 0.9376 0.6674 0.111 Uiso 1 1 calc R U . . .
H15B H 0.6395 0.9240 0.7173 0.111 Uiso 1 1 calc R U . . .
H15C H 0.5864 0.8452 0.7030 0.111 Uiso 1 1 calc R U . . .
C16 C 0.67441(14) 0.95739(15) 0.56056(17) 0.0741(7) Uani 1 1 d . . . . .
H16A H 0.6895 0.9460 0.5041 0.111 Uiso 1 1 calc R U . . .
H16B H 0.7156 0.9708 0.5987 0.111 Uiso 1 1 calc R U . . .
H16C H 0.6418 1.0059 0.5582 0.111 Uiso 1 1 calc R U . . .
C17 C 0.49345(10) 0.61992(13) 0.45879(12) 0.0435(4) Uani 1 1 d . . . . .
H17 H 0.5154 0.5916 0.5105 0.052 Uiso 1 1 calc R U . . .
C18 C 0.41223(11) 0.60336(17) 0.45661(16) 0.0677(6) Uani 1 1 d . . . . .
H18A H 0.3924 0.6350 0.5024 0.102 Uiso 1 1 calc R U . . .
H18B H 0.4036 0.5422 0.4636 0.102 Uiso 1 1 calc R U . . .
H18C H 0.3899 0.6225 0.4025 0.102 Uiso 1 1 calc R U . . .
C19 C 0.52287(13) 0.57521(16) 0.38188(16) 0.0698(7) Uani 1 1 d . . . . .
H19A H 0.5082 0.6070 0.3306 0.105 Uiso 1 1 calc R U . . .
H19B H 0.5045 0.5168 0.3773 0.105 Uiso 1 1 calc R U . . .
H19C H 0.5744 0.5736 0.3892 0.105 Uiso 1 1 calc R U . . .
C20 C 0.81044(10) 0.34564(12) 0.78097(13) 0.0444(5) Uani 1 1 d . . . . .
C21 C 0.80257(12) 0.26306(14) 0.74480(17) 0.0657(6) Uani 1 1 d . . . . .
C22 C 0.85408(14) 0.19959(16) 0.7669(2) 0.0821(8) Uani 1 1 d . . . . .
H22 H 0.8495 0.1445 0.7421 0.099 Uiso 1 1 calc R U . . .
C23 C 0.91149(13) 0.21672(16) 0.82443(19) 0.0768(8) Uani 1 1 d . . . . .
H23 H 0.9453 0.1735 0.8387 0.092 Uiso 1 1 calc R U . . .
C24 C 0.91862(12) 0.29696(16) 0.86042(17) 0.0694(7) Uani 1 1 d . . . . .
H24 H 0.9577 0.3082 0.8994 0.083 Uiso 1 1 calc R U . . .
C25 C 0.86873(11) 0.36314(13) 0.84036(15) 0.0552(6) Uani 1 1 d . . . . .
C29 C 0.87788(13) 0.45127(16) 0.88249(17) 0.0728(7) Uani 1 1 d . . . . .
H28 H 0.8330 0.4837 0.8704 0.087 Uiso 1 1 calc R U . . .
C30 C 0.9372(2) 0.5015(2) 0.8432(2) 0.1221(13) Uani 1 1 d . . . . .
H30A H 0.9821 0.4715 0.8545 0.183 Uiso 1 1 calc R U . . .
H30B H 0.9406 0.5589 0.8678 0.183 Uiso 1 1 calc R U . . .
H30C H 0.9265 0.5061 0.7822 0.183 Uiso 1 1 calc R U . . .
C31 C 0.8930(2) 0.4480(2) 0.9784(2) 0.1146(12) Uani 1 1 d . . . . .
H31A H 0.9394 0.4224 0.9919 0.172 Uiso 1 1 calc R U . . .
H31B H 0.8568 0.4135 1.0031 0.172 Uiso 1 1 calc R U . . .
H32C H 0.8923 0.5061 1.0013 0.172 Uiso 1 1 calc R U . . .
C32 C 0.76841(11) 0.77669(13) 0.49480(13) 0.0489(5) Uani 1 1 d . . . . .
H32 H 0.7920 0.7785 0.5494 0.059 Uiso 1 1 calc R U . . .
C33 C 0.78879(13) 0.83470(15) 0.43417(15) 0.0605(6) Uani 1 1 d . . . . .
H33 H 0.8251 0.8750 0.4480 0.073 Uiso 1 1 calc R U . . .
C34 C 0.75549(13) 0.83294(15) 0.35361(15) 0.0599(6) Uani 1 1 d . . . . .
H34 H 0.7680 0.8724 0.3120 0.072 Uiso 1 1 calc R U . . .
C35 C 0.70340(12) 0.77209(15) 0.33536(14) 0.0574(6) Uani 1 1 d . . . . .
H35 H 0.6807 0.7684 0.2804 0.069 Uiso 1 1 calc R U . . .
C36 C 0.68460(11) 0.71584(13) 0.39936(12) 0.0474(5) Uani 1 1 d . . . . .
H36 H 0.6485 0.6751 0.3863 0.057 Uiso 1 1 calc R U . . .
C37A C 0.78915(16) 0.5895(3) 0.5577(3) 0.0433(15) Uani 0.574(6) 1 d G U P A 1
C38A C 0.8445(2) 0.6147(3) 0.6171(3) 0.067(2) Uani 0.574(6) 1 d G U P A 1
H38A H 0.8370 0.6589 0.6562 0.080 Uiso 0.574(6) 1 calc R U P A 1
C39A C 0.91109(16) 0.5738(4) 0.6179(3) 0.104(3) Uani 0.574(6) 1 d G U P A 1
H39A H 0.9481 0.5906 0.6576 0.125 Uiso 0.574(6) 1 calc R U P A 1
C40A C 0.9223(2) 0.5077(4) 0.5594(4) 0.121(4) Uani 0.574(6) 1 d G U P A 1
H40A H 0.9668 0.4803 0.5599 0.145 Uiso 0.574(6) 1 calc R U P A 1
C41A C 0.8669(3) 0.4826(3) 0.5000(4) 0.119(3) Uani 0.574(6) 1 d G U P A 1
H41A H 0.8744 0.4384 0.4609 0.143 Uiso 0.574(6) 1 calc R U P A 1
C42A C 0.8004(2) 0.5235(3) 0.4992(3) 0.0678(16) Uani 0.574(6) 1 d G U P A 1
C43A C 0.7425(4) 0.4952(4) 0.4321(4) 0.091(2) Uani 0.574(6) 1 d . U P A 1
H43A H 0.7421 0.5339 0.3836 0.137 Uiso 0.574(6) 1 calc R U P A 1
H43B H 0.6965 0.4971 0.4561 0.137 Uiso 0.574(6) 1 calc R U P A 1
H43C H 0.7520 0.4369 0.4139 0.137 Uiso 0.574(6) 1 calc R U P A 1
Li1 Li 0.76673(19) 0.4841(2) 0.6549(2) 0.0551(9) Uani 1 1 d . . . . .
C37B C 0.7745(3) 0.5705(3) 0.5359(3) 0.039(2) Uani 0.426(6) 1 d G U P A 2
C38B C 0.8419(3) 0.5780(3) 0.5794(3) 0.0504(19) Uani 0.426(6) 1 d G U P A 2
C39B C 0.8962(2) 0.5196(4) 0.5628(4) 0.081(3) Uani 0.426(6) 1 d G U P A 2
H39B H 0.9413 0.5246 0.5920 0.097 Uiso 0.426(6) 1 calc R U P A 2
C40B C 0.8830(3) 0.4536(4) 0.5027(4) 0.091(3) Uani 0.426(6) 1 d G U P A 2
H40B H 0.9193 0.4145 0.4916 0.109 Uiso 0.426(6) 1 calc R U P A 2
C41B C 0.8155(3) 0.4461(3) 0.4591(3) 0.083(2) Uani 0.426(6) 1 d G U P A 2
H41B H 0.8067 0.4019 0.4189 0.100 Uiso 0.426(6) 1 calc R U P A 2
C42B C 0.7613(3) 0.5045(3) 0.4757(3) 0.0516(18) Uani 0.426(6) 1 d G U P A 2
H42B H 0.7161 0.4995 0.4466 0.062 Uiso 0.426(6) 1 calc R U P A 2
C43B C 0.8633(4) 0.6447(6) 0.6420(6) 0.071(3) Uani 0.426(6) 1 d . U P A 2
H43D H 0.8907 0.6887 0.6154 0.107 Uiso 0.426(6) 1 calc R U P A 2
H43E H 0.8920 0.6189 0.6889 0.107 Uiso 0.426(6) 1 calc R U P A 2
H43F H 0.8212 0.6706 0.6632 0.107 Uiso 0.426(6) 1 calc R U P A 2
C26A C 0.7311(4) 0.2337(5) 0.6974(5) 0.0531(18) Uani 0.517(11) 1 d D U P B 3
H26A H 0.6966 0.2817 0.6999 0.064 Uiso 0.517(11) 1 calc R U P B 3
C27A C 0.7501(4) 0.2237(7) 0.6033(4) 0.091(3) Uani 0.517(11) 1 d D U P B 3
H27A H 0.7087 0.2035 0.5689 0.136 Uiso 0.517(11) 1 calc R U P B 3
H27B H 0.7885 0.1824 0.6005 0.136 Uiso 0.517(11) 1 calc R U P B 3
H27C H 0.7650 0.2791 0.5821 0.136 Uiso 0.517(11) 1 calc R U P B 3
C28A C 0.6960(3) 0.1519(3) 0.7293(5) 0.066(2) Uani 0.517(11) 1 d D . P B 3
H28A H 0.6539 0.1386 0.6926 0.100 Uiso 0.517(11) 1 calc R U P B 3
H28B H 0.6827 0.1611 0.7869 0.100 Uiso 0.517(11) 1 calc R U P B 3
H28C H 0.7293 0.1042 0.7286 0.100 Uiso 0.517(11) 1 calc R U P B 3
C26B C 0.7507(4) 0.2520(5) 0.6620(8) 0.062(2) Uani 0.483(11) 1 d D U P B 4
H26B H 0.7103 0.2915 0.6695 0.074 Uiso 0.483(11) 1 calc R U P B 4
C27B C 0.7791(5) 0.2769(6) 0.5749(5) 0.098(3) Uani 0.483(11) 1 d D U P B 4
H27D H 0.8183 0.2391 0.5632 0.146 Uiso 0.483(11) 1 calc R U P B 4
H27E H 0.7956 0.3362 0.5771 0.146 Uiso 0.483(11) 1 calc R U P B 4
H27F H 0.7412 0.2709 0.5303 0.146 Uiso 0.483(11) 1 calc R U P B 4
C28B C 0.7193(4) 0.1610(4) 0.6618(8) 0.098(5) Uani 0.483(11) 1 d D . P B 4
H28D H 0.6797 0.1573 0.6191 0.148 Uiso 0.483(11) 1 calc R U P B 4
H28E H 0.7028 0.1483 0.7173 0.148 Uiso 0.483(11) 1 calc R U P B 4
H28F H 0.7556 0.1195 0.6488 0.148 Uiso 0.483(11) 1 calc R U P B 4

loop_
_atom_site_aniso_label
_atom_site_aniso_U_11
_atom_site_aniso_U_22
_atom_site_aniso_U_33
_atom_site_aniso_U_23
_atom_site_aniso_U_13
_atom_site_aniso_U_12
Ni1 0.03504(15) 0.03468(15) 0.03131(14) 0.00117(9) 0.00191(9) 0.00655(9)
O1 0.0372(6) 0.0349(6) 0.0310(6) 0.0014(5) 0.0002(5) 0.0064(5)
N1 0.0375(8) 0.0348(8) 0.0286(7) -0.0002(6) -0.0008(6) 0.0081(6)
N2 0.0416(9) 0.0355(8) 0.0410(9) 0.0004(7) -0.0084(7) 0.0054(7)
N3 0.0397(8) 0.0416(9) 0.0386(9) 0.0016(7) 0.0054(7) 0.0094(7)
C1 0.0488(11) 0.0584(13) 0.0391(11) 0.0070(9) 0.0091(9) 0.0187(9)
C2 0.0391(10) 0.0389(10) 0.0295(9) -0.0050(7) 0.0000(7) 0.0071(8)
C3 0.0409(10) 0.0470(10) 0.0260(9) -0.0001(8) 0.0024(7) 0.0070(8)
C4 0.0390(10) 0.0355(9) 0.0250(8) -0.0048(7) -0.0030(7) -0.0009(7)
C5 0.0406(10) 0.0409(10) 0.0314(9) 0.0019(8) -0.0005(8) 0.0021(8)
C6 0.0466(11) 0.0348(10) 0.0350(10) 0.0007(8) -0.0087(8) -0.0013(8)
C7 0.0613(14) 0.0544(13) 0.0566(13) 0.0206(10) 0.0007(11) 0.0071(10)
C8 0.0364(9) 0.0377(10) 0.0316(9) 0.0040(7) 0.0073(7) 0.0108(8)
C9 0.0484(11) 0.0382(10) 0.0393(10) 0.0003(8) 0.0121(8) 0.0120(8)
C10 0.0610(13) 0.0400(11) 0.0542(12) 0.0121(9) 0.0244(11) 0.0176(10)
C11 0.0523(13) 0.0628(14) 0.0470(12) 0.0249(10) 0.0123(10) 0.0242(10)
C12 0.0448(11) 0.0656(14) 0.0364(10) 0.0150(9) 0.0034(8) 0.0123(10)
C13 0.0355(9) 0.0495(11) 0.0308(9) 0.0069(8) 0.0054(7) 0.0085(8)
C14 0.0681(14) 0.0395(11) 0.0529(13) -0.0088(9) 0.0069(10) 0.0063(10)
C15 0.107(2) 0.0640(15) 0.0521(14) -0.0182(12) 0.0130(13) 0.0058(14)
C16 0.0892(18) 0.0437(13) 0.0902(19) -0.0125(12) 0.0124(15) -0.0082(12)
C17 0.0430(11) 0.0507(11) 0.0357(10) 0.0052(8) -0.0056(8) -0.0004(9)
C18 0.0507(13) 0.0792(16) 0.0730(16) 0.0062(13) 0.0028(11) -0.0114(12)
C19 0.0783(17) 0.0640(15) 0.0685(16) -0.0135(12) 0.0154(13) -0.0156(13)
C20 0.0444(11) 0.0375(10) 0.0496(11) 0.0050(8) -0.0081(9) 0.0044(8)
C21 0.0618(14) 0.0457(12) 0.0855(17) -0.0121(12) -0.0231(12) 0.0162(11)
C22 0.0753(17) 0.0467(14) 0.119(2) -0.0112(14) -0.0292(16) 0.0206(12)
C23 0.0590(15) 0.0574(15) 0.110(2) 0.0100(14) -0.0209(14) 0.0233(12)
C24 0.0561(14) 0.0655(16) 0.0822(17) 0.0091(13) -0.0256(12) 0.0107(11)
C25 0.0486(12) 0.0503(12) 0.0638(14) 0.0051(10) -0.0162(10) 0.0041(9)
C29 0.0644(15) 0.0578(14) 0.0901(18) -0.0101(13) -0.0349(14) 0.0045(12)
C30 0.153(3) 0.077(2) 0.134(3) -0.001(2) -0.009(2) -0.039(2)
C31 0.140(3) 0.105(2) 0.092(2) -0.0269(19) -0.035(2) -0.001(2)
C32 0.0546(12) 0.0453(11) 0.0463(11) 0.0045(9) -0.0005(9) -0.0001(9)
C33 0.0645(14) 0.0492(12) 0.0690(16) 0.0127(11) 0.0133(12) -0.0027(11)
C34 0.0675(15) 0.0560(13) 0.0578(14) 0.0200(11) 0.0158(12) 0.0132(12)
C35 0.0640(14) 0.0669(14) 0.0410(11) 0.0131(10) 0.0027(10) 0.0180(12)
C36 0.0456(11) 0.0547(12) 0.0415(11) 0.0037(9) 0.0002(9) 0.0090(9)
C37A 0.041(3) 0.046(3) 0.044(3) 0.010(2) 0.009(2) 0.008(2)
C38A 0.031(3) 0.087(6) 0.080(6) 0.036(4) -0.012(3) -0.009(3)
C39A 0.039(3) 0.142(6) 0.131(6) 0.073(5) 0.003(3) 0.008(3)
C40A 0.059(4) 0.132(6) 0.180(8) 0.065(6) 0.063(5) 0.064(4)
C41A 0.091(6) 0.104(6) 0.170(8) 0.037(6) 0.070(6) 0.059(5)
C42A 0.075(4) 0.054(3) 0.079(4) 0.006(3) 0.040(3) 0.022(3)
C43A 0.138(6) 0.059(3) 0.083(4) -0.028(3) 0.049(4) -0.004(3)
Li1 0.059(2) 0.057(2) 0.052(2) 0.0171(16) 0.0166(16) 0.0268(17)
C37B 0.035(3) 0.044(4) 0.037(3) 0.008(3) -0.004(3) 0.001(3)
C38B 0.046(4) 0.058(4) 0.047(4) 0.011(3) 0.002(3) 0.008(3)
C39B 0.045(5) 0.107(7) 0.095(6) 0.025(5) 0.037(4) 0.051(5)
C40B 0.068(5) 0.106(7) 0.100(6) 0.020(5) 0.018(5) 0.056(5)
C41B 0.089(5) 0.067(4) 0.098(5) -0.008(4) 0.036(4) 0.030(4)
C42B 0.052(4) 0.047(4) 0.057(4) -0.010(3) 0.014(4) 0.014(3)
C43B 0.042(5) 0.094(6) 0.075(5) 0.014(4) -0.018(4) -0.001(4)
C26A 0.055(4) 0.051(4) 0.051(4) -0.009(3) -0.010(3) 0.017(3)
C27A 0.101(5) 0.110(8) 0.058(4) -0.012(5) -0.016(4) 0.018(5)
C28A 0.054(3) 0.051(3) 0.091(5) -0.008(3) -0.019(3) 0.001(2)
C26B 0.052(4) 0.039(4) 0.091(8) -0.023(4) -0.018(4) 0.006(3)
C27B 0.113(6) 0.093(6) 0.082(5) -0.020(4) -0.027(4) -0.012(5)
C28B 0.069(4) 0.051(4) 0.170(13) -0.031(5) -0.023(6) -0.005(3)

loop_
_atom_type_symbol
_atom_type_description
_atom_type_scat_dispersion_real
_atom_type_scat_dispersion_imag
_atom_type_scat_source
C C 0.0033 0.0016 'International Tables Vol C Tables 4.2.6.8 and 6.1.1.4'
H H 0.0000 0.0000 'International Tables Vol C Tables 4.2.6.8 and 6.1.1.4'
N N 0.0061 0.0033 'International Tables Vol C Tables 4.2.6.8 and 6.1.1.4'
O O 0.0106 0.0060 'International Tables Vol C Tables 4.2.6.8 and 6.1.1.4'
Ni Ni 0.3393 1.1124 'International Tables Vol C Tables 4.2.6.8 and 6.1.1.4'
Li Li -0.0003 0.0001 'International Tables Vol C Tables 4.2.6.8 and 6.1.1.4'

loop_
_geom_angle_atom_site_label_1
_geom_angle_atom_site_label_2
_geom_angle_atom_site_label_3
_geom_angle
O1 Ni1 N3 169.27(6)
O1 Ni1 C37B 84.62(19)
N3 Ni1 C37B 86.39(19)
O1 Ni1 C37A 83.46(14)
N3 Ni1 C37A 86.33(15)
O1 Ni1 N1 94.46(5)
N3 Ni1 N1 95.54(6)
C37B Ni1 N1 168.16(16)
C37A Ni1 N1 176.08(14)
O1 Ni1 Li1 35.14(7)
N3 Ni1 Li1 135.19(8)
C37B Ni1 Li1 49.6(2)
C37A Ni1 Li1 49.08(15)
N1 Ni1 Li1 129.25(8)
C4 O1 Li1 122.47(15)
C4 O1 Ni1 128.94(10)
Li1 O1 Ni1 108.54(12)
C2 N1 C8 115.08(13)
C2 N1 Ni1 122.93(11)
C8 N1 Ni1 121.58(10)
C6 N2 C20 118.36(16)
C6 N2 Li1 116.81(15)
C20 N2 Li1 124.58(16)
C36 N3 C32 116.59(17)
C36 N3 Ni1 124.33(14)
C32 N3 Ni1 119.04(13)
C2 C1 H1A 109.5
C2 C1 H1B 109.5
H1A C1 H1B 109.5
C2 C1 H1C 109.5
H1A C1 H1C 109.5
H1B C1 H1C 109.5
N1 C2 C3 124.48(16)
N1 C2 C1 120.54(15)
C3 C2 C1 114.96(16)
C2 C3 C4 128.55(16)
C2 C3 H3 115.7
C4 C3 H3 115.7
O1 C4 C3 120.29(15)
O1 C4 C5 120.51(15)
C3 C4 C5 119.20(16)
O1 C4 Li1 33.78(9)
C3 C4 Li1 153.89(14)
C5 C4 Li1 86.80(12)
C4 C5 C6 131.51(17)
C4 C5 H5 114.2
C6 C5 H5 114.2
N2 C6 C5 124.56(16)
N2 C6 C7 120.41(16)
C5 C6 C7 115.02(17)
N2 C6 Li1 37.98(10)
C5 C6 Li1 86.69(12)
C7 C6 Li1 158.09(15)
C6 C7 H7A 109.5
C6 C7 H7B 109.5
H7A C7 H7B 109.5
C6 C7 H7C 109.5
H7A C7 H7C 109.5
H7B C7 H7C 109.5
C9 C8 C13 120.86(16)
C9 C8 N1 120.03(16)
C13 C8 N1 119.09(15)
C10 C9 C8 118.04(18)
C10 C9 C14 120.43(18)
C8 C9 C14 121.50(17)
C11 C10 C9 121.53(19)
C11 C10 H10 119.2
C9 C10 H10 119.2
C12 C11 C10 120.22(18)
C12 C11 H11 119.9
C10 C11 H11 119.9
C11 C12 C13 121.1(2)
C11 C12 H12 119.5
C13 C12 H12 119.5
C12 C13 C8 118.25(18)
C12 C13 C17 118.68(17)
C8 C13 C17 123.05(15)
C9 C14 C15 111.85(19)
C9 C14 C16 112.67(19)
C15 C14 C16 109.80(18)
C9 C14 H14 107.4
C15 C14 H14 107.4
C16 C14 H14 107.4
C14 C15 H15A 109.5
C14 C15 H15B 109.5
H15A C15 H15B 109.5
C14 C15 H15C 109.5
H15A C15 H15C 109.5
H15B C15 H15C 109.5
C14 C16 H16A 109.5
C14 C16 H16B 109.5
H16A C16 H16B 109.5
C14 C16 H16C 109.5
H16A C16 H16C 109.5
H16B C16 H16C 109.5
C13 C17 C19 112.59(16)
C13 C17 C18 113.21(17)
C19 C17 C18 108.69(18)
C13 C17 H17 107.4
C19 C17 H17 107.4
C18 C17 H17 107.4
C17 C18 H18A 109.5
C17 C18 H18B 109.5
H18A C18 H18B 109.5
C17 C18 H18C 109.5
H18A C18 H18C 109.5
H18B C18 H18C 109.5
C17 C19 H19A 109.5
C17 C19 H19B 109.5
H19A C19 H19B 109.5
C17 C19 H19C 109.5
H19A C19 H19C 109.5
H19B C19 H19C 109.5
C21 C20 C25 119.79(18)
C21 C20 N2 120.00(17)
C25 C20 N2 120.16(17)
C20 C21 C22 119.1(2)
C20 C21 C26A 121.5(3)
C22 C21 C26A 118.1(3)
C20 C21 C26B 118.3(3)
C22 C21 C26B 120.1(3)
C23 C22 C21 121.3(2)
C23 C22 H22 119.4
C21 C22 H22 119.4
C24 C23 C22 119.6(2)
C24 C23 H23 120.2
C22 C23 H23 120.2
C23 C24 C25 121.6(2)
C23 C24 H24 119.2
C25 C24 H24 119.2
C24 C25 C20 118.7(2)
C24 C25 C29 120.10(19)
C20 C25 C29 121.19(18)
C31 C29 C25 114.3(2)
C31 C29 C30 109.3(2)
C25 C29 C30 110.0(2)
C31 C29 H28 107.6
C25 C29 H28 107.6
C30 C29 H28 107.6
C29 C30 H30A 109.5
C29 C30 H30B 109.5
H30A C30 H30B 109.5
C29 C30 H30C 109.5
H30A C30 H30C 109.5
H30B C30 H30C 109.5
C29 C31 H31A 109.5
C29 C31 H31B 109.5
H31A C31 H31B 109.5
C29 C31 H32C 109.5
H31A C31 H32C 109.5
H31B C31 H32C 109.5
N3 C32 C33 123.1(2)
N3 C32 H32 118.5
C33 C32 H32 118.5
C34 C33 C32 119.6(2)
C34 C33 H33 120.2
C32 C33 H33 120.2
C33 C34 C35 118.5(2)
C33 C34 H34 120.8
C35 C34 H34 120.8
C34 C35 C36 119.4(2)
C34 C35 H35 120.3
C36 C35 H35 120.3
N3 C36 C35 122.9(2)
N3 C36 H36 118.6
C35 C36 H36 118.6
C38A C37A C42A 120.0
C38A C37A Ni1 118.1(2)
C42A C37A Ni1 121.5(2)
C38A C37A Li1 85.23(19)
C42A C37A Li1 87.9(2)
Ni1 C37A Li1 90.52(18)
C39A C38A C37A 120.0
C39A C38A Li1 99.47(19)
C37A C38A Li1 62.11(17)
C39A C38A H38A 120.0
C37A C38A H38A 120.0
Li1 C38A H38A 107.7
C40A C39A C38A 120.0
C40A C39A H39A 120.0
C38A C39A H39A 120.0
C41A C40A C39A 120.0
C41A C40A H40A 120.0
C39A C40A H40A 120.0
C40A C41A C42A 120.0
C40A C41A H41A 120.0
C42A C41A H41A 120.0
C41A C42A C37A 120.0
C41A C42A C43A 118.0(4)
C37A C42A C43A 122.0(4)
C41A C42A Li1 99.27(18)
C37A C42A Li1 60.1(2)
C43A C42A Li1 111.7(3)
C42A C43A H43A 109.5
C42A C43A H43B 109.5
H43A C43A H43B 109.5
C42A C43A H43C 109.5
H43A C43A H43C 109.5
H43B C43A H43C 109.5
O1 Li1 N2 103.66(17)
O1 Li1 C37A 76.03(13)
N2 Li1 C37A 166.4(3)
O1 Li1 C37B 76.15(14)
N2 Li1 C37B 179.2(3)
O1 Li1 C38B 97.18(18)
N2 Li1 C38B 145.0(2)
C37B Li1 C38B 34.53(9)
O1 Li1 C38A 88.44(17)
N2 Li1 C38A 134.3(2)
C37A Li1 C38A 32.66(8)
O1 Li1 C42A 97.23(16)
N2 Li1 C42A 156.84(19)
C37A Li1 C42A 31.97(7)
C38A Li1 C42A 55.26(9)
O1 Li1 C4 23.76(7)
N2 Li1 C4 80.07(12)
C37A Li1 C4 99.62(13)
C37B Li1 C4 99.78(14)
C38B Li1 C4 119.10(17)
C38A Li1 C4 107.08(16)
C42A Li1 C4 119.82(15)
O1 Li1 C6 78.64(12)
N2 Li1 C6 25.21(7)
C37A Li1 C6 152.45(17)
C37B Li1 C6 154.69(17)
C38B Li1 C6 154.7(2)
C38A Li1 C6 136.77(19)
C42A Li1 C6 166.4(2)
C4 Li1 C6 54.94(8)
O1 Li1 Ni1 36.31(7)
N2 Li1 Ni1 139.80(15)
C37A Li1 Ni1 40.40(8)
C37B Li1 Ni1 39.96(9)
C38B Li1 Ni1 64.07(14)
C38A Li1 Ni1 61.58(11)
C42A Li1 Ni1 62.18(11)
C4 Li1 Ni1 60.06(7)
C6 Li1 Ni1 114.94(11)
C38B C37B C42B 120.0
C38B C37B Ni1 121.3(2)
C42B C37B Ni1 118.1(3)
C38B C37B Li1 76.1(2)
C42B C37B Li1 96.2(2)
Ni1 C37B Li1 90.4(2)
C39B C38B C37B 120.0
C39B C38B C43B 114.4(5)
C37B C38B C43B 125.6(5)
C39B C38B Li1 99.5(2)
C37B C38B Li1 69.4(2)
C43B C38B Li1 103.7(5)
C38B C39B C40B 120.0
C38B C39B H39B 120.0
C40B C39B H39B 120.0
C39B C40B C41B 120.0
C39B C40B H40B 120.0
C41B C40B H40B 120.0
C42B C41B C40B 120.0
C42B C41B H41B 120.0
C40B C41B H41B 120.0
C41B C42B C37B 120.0
C41B C42B H42B 120.0
C37B C42B H42B 120.0
C38B C43B H43D 109.5
C38B C43B H43E 109.5
H43D C43B H43E 109.5
C38B C43B H43F 109.5
H43D C43B H43F 109.5
H43E C43B H43F 109.5
C28A C26A C27A 111.4(6)
C28A C26A C21 117.5(5)
C27A C26A C21 103.6(5)
C28A C26A H26A 108.0
C27A C26A H26A 108.0
C21 C26A H26A 108.0
C26A C27A H27A 109.5
C26A C27A H27B 109.5
H27A C27A H27B 109.5
C26A C27A H27C 109.5
H27A C27A H27C 109.5
H27B C27A H27C 109.5
C26A C28A H28A 109.5
C26A C28A H28B 109.5
H28A C28A H28B 109.5
C26A C28A H28C 109.5
H28A C28A H28C 109.5
H28B C28A H28C 109.5
C28B C26B C27B 112.5(7)
C28B C26B C21 108.5(7)
C27B C26B C21 118.0(6)
C28B C26B H26B 105.6
C27B C26B H26B 105.6
C21 C26B H26B 105.6
C26B C27B H27D 109.5
C26B C27B H27E 109.5
H27D C27B H27E 109.5
C26B C27B H27F 109.5
H27D C27B H27F 109.5
H27E C27B H27F 109.5
C26B C28B H28D 109.5
C26B C28B H28E 109.5
H28D C28B H28E 109.5
C26B C28B H28F 109.5
H28D C28B H28F 109.5
H28E C28B H28F 109.5

loop_
_geom_bond_atom_site_label_1
_geom_bond_atom_site_label_2
_geom_bond_distance
Ni1 O1 1.8818(11)
Ni1 N3 1.9067(15)
Ni1 C37B 1.935(3)
Ni1 C37A 1.953(2)
Ni1 N1 1.9564(14)
Ni1 Li1 3.013(3)
O1 C4 1.325(2)
O1 Li1 1.829(3)
N1 C2 1.340(2)
N1 C8 1.438(2)
N2 C6 1.326(2)
N2 C20 1.428(2)
N2 Li1 1.915(4)
N3 C36 1.336(2)
N3 C32 1.342(2)
C1 C2 1.515(2)
C1 H1A 0.9600
C1 H1B 0.9600
C1 H1C 0.9600
C2 C3 1.380(2)
C3 C4 1.401(2)
C3 H3 0.9300
C4 C5 1.404(2)
C4 Li1 2.776(4)
C5 C6 1.406(2)
C5 H5 0.9300
C6 C7 1.519(3)
C6 Li1 2.778(4)
C7 H7A 0.9600
C7 H7B 0.9600
C7 H7C 0.9600
C8 C9 1.405(3)
C8 C13 1.407(2)
C9 C10 1.390(3)
C9 C14 1.514(3)
C10 C11 1.373(3)
C10 H10 0.9300
C11 C12 1.369(3)
C11 H11 0.9300
C12 C13 1.397(2)
C12 H12 0.9300
C13 C17 1.515(3)
C14 C15 1.531(3)
C14 C16 1.538(3)
C14 H14 0.9800
C15 H15A 0.9600
C15 H15B 0.9600
C15 H15C 0.9600
C16 H16A 0.9600
C16 H16B 0.9600
C16 H16C 0.9600
C17 C19 1.519(3)
C17 C18 1.533(3)
C17 H17 0.9800
C18 H18A 0.9600
C18 H18B 0.9600
C18 H18C 0.9600
C19 H19A 0.9600
C19 H19B 0.9600
C19 H19C 0.9600
C20 C21 1.390(3)
C20 C25 1.402(3)
C21 C22 1.393(3)
C21 C26A 1.544(8)
C21 C26B 1.566(9)
C22 C23 1.372(3)
C22 H22 0.9300
C23 C24 1.355(3)
C23 H23 0.9300
C24 C25 1.397(3)
C24 H24 0.9300
C25 C29 1.507(3)
C29 C31 1.503(4)
C29 C30 1.514(4)
C29 H28 0.9800
C30 H30A 0.9600
C30 H30B 0.9600
C30 H30C 0.9600
C31 H31A 0.9600
C31 H31B 0.9600
C31 H32C 0.9600
C32 C33 1.373(3)
C32 H32 0.9300
C33 C34 1.361(3)
C33 H33 0.9300
C34 C35 1.362(3)
C34 H34 0.9300
C35 C36 1.384(3)
C35 H35 0.9300
C36 H36 0.9300
C37A C38A 1.3900
C37A C42A 1.3900
C37A Li1 2.276(6)
C38A C39A 1.3900
C38A Li1 2.567(6)
C38A H38A 0.9300
C39A C40A 1.3900
C39A H39A 0.9300
C40A C41A 1.3900
C40A H40A 0.9300
C41A C42A 1.3900
C41A H41A 0.9300
C42A C43A 1.512(7)
C42A Li1 2.624(5)
C43A H43A 0.9600
C43A H43B 0.9600
C43A H43C 0.9600
Li1 C37B 2.295(7)
Li1 C38B 2.380(7)
C37B C38B 1.3900
C37B C42B 1.3900
C38B C39B 1.3900
C38B C43B 1.450(9)
C39B C40B 1.3900
C39B H39B 0.9300
C40B C41B 1.3900
C40B H40B 0.9300
C41B C42B 1.3900
C41B H41B 0.9300
C42B H42B 0.9300
C43B H43D 0.9600
C43B H43E 0.9600
C43B H43F 0.9600
C26A C28A 1.515(8)
C26A C27A 1.543(8)
C26A H26A 0.9800
C27A H27A 0.9600
C27A H27B 0.9600
C27A H27C 0.9600
C28A H28A 0.9600
C28A H28B 0.9600
C28A H28C 0.9600
C26B C28B 1.514(9)
C26B C27B 1.543(10)
C26B H26B 0.9800
C27B H27D 0.9600
C27B H27E 0.9600
C27B H27F 0.9600
C28B H28D 0.9600
C28B H28E 0.9600
C28B H28F 0.9600

loop_
_geom_torsion_atom_site_label_1
_geom_torsion_atom_site_label_2
_geom_torsion_atom_site_label_3
_geom_torsion_atom_site_label_4
_geom_torsion
N3 Ni1 O1 C4 153.7(3)
C37B Ni1 O1 C4 -173.0(2)
C37A Ni1 O1 C4 171.77(19)
N1 Ni1 O1 C4 -4.89(14)
Li1 Ni1 O1 C4 -177.5(2)
N3 Ni1 O1 Li1 -28.7(4)
C37B Ni1 O1 Li1 4.5(2)
C37A Ni1 O1 Li1 -10.68(19)
N1 Ni1 O1 Li1 172.65(15)
C8 N1 C2 C3 172.41(16)
Ni1 N1 C2 C3 -0.3(2)
C8 N1 C2 C1 -6.0(2)
Ni1 N1 C2 C1 -178.80(13)
N1 C2 C3 C4 -5.2(3)
C1 C2 C3 C4 173.30(18)
Li1 O1 C4 C3 -175.72(19)
Ni1 O1 C4 C3 1.5(2)
Li1 O1 C4 C5 3.9(3)
Ni1 O1 C4 C5 -178.83(11)
Ni1 O1 C4 Li1 177.2(2)
C2 C3 C4 O1 4.7(3)
C2 C3 C4 C5 -174.98(17)
C2 C3 C4 Li1 -0.7(5)
O1 C4 C5 C6 0.4(3)
C3 C4 C5 C6 -179.93(18)
Li1 C4 C5 C6 2.6(2)
C20 N2 C6 C5 -179.40(16)
Li1 N2 C6 C5 -4.9(3)
C20 N2 C6 C7 0.6(2)
Li1 N2 C6 C7 175.12(19)
C20 N2 C6 Li1 -174.5(2)
C4 C5 C6 N2 0.4(3)
C4 C5 C6 C7 -179.59(18)
C4 C5 C6 Li1 -2.6(2)
C2 N1 C8 C9 101.26(19)
Ni1 N1 C8 C9 -85.87(17)
C2 N1 C8 C13 -77.37(19)
Ni1 N1 C8 C13 95.49(16)
C13 C8 C9 C10 1.5(3)
N1 C8 C9 C10 -177.13(15)
C13 C8 C9 C14 179.32(16)
N1 C8 C9 C14 0.7(3)
C8 C9 C10 C11 -0.1(3)
C14 C9 C10 C11 -178.01(18)
C9 C10 C11 C12 -1.1(3)
C10 C11 C12 C13 1.0(3)
C11 C12 C13 C8 0.4(3)
C11 C12 C13 C17 179.02(18)
C9 C8 C13 C12 -1.6(2)
N1 C8 C13 C12 177.04(15)
C9 C8 C13 C17 179.81(16)
N1 C8 C13 C17 -1.6(2)
C10 C9 C14 C15 92.3(2)
C8 C9 C14 C15 -85.5(2)
C10 C9 C14 C16 -32.0(3)
C8 C9 C14 C16 150.23(18)
C12 C13 C17 C19 74.8(2)
C8 C13 C17 C19 -106.6(2)
C12 C13 C17 C18 -49.0(2)
C8 C13 C17 C18 129.65(19)
C6 N2 C20 C21 91.2(2)
Li1 N2 C20 C21 -82.9(3)
C6 N2 C20 C25 -91.2(2)
Li1 N2 C20 C25 94.7(3)
C25 C20 C21 C22 -1.6(4)
N2 C20 C21 C22 176.0(2)
C25 C20 C21 C26A 164.7(4)
N2 C20 C21 C26A -17.7(5)
C25 C20 C21 C26B -163.7(5)
N2 C20 C21 C26B 13.9(6)
C20 C21 C22 C23 1.1(4)
C26A C21 C22 C23 -165.7(4)
C26B C21 C22 C23 162.8(6)
C21 C22 C23 C24 -0.3(5)
C22 C23 C24 C25 0.0(4)
C23 C24 C25 C20 -0.5(4)
C23 C24 C25 C29 179.2(3)
C21 C20 C25 C24 1.3(4)
N2 C20 C25 C24 -176.3(2)
C21 C20 C25 C29 -178.4(2)
N2 C20 C25 C29 3.9(3)
C24 C25 C29 C31 -48.1(4)
C20 C25 C29 C31 131.7(3)
C24 C25 C29 C30 75.4(3)
C20 C25 C29 C30 -104.8(3)
C36 N3 C32 C33 1.4(3)
Ni1 N3 C32 C33 179.06(16)
N3 C32 C33 C34 -0.5(3)
C32 C33 C34 C35 -1.1(3)
C33 C34 C35 C36 1.7(3)
C32 N3 C36 C35 -0.7(3)
Ni1 N3 C36 C35 -178.23(15)
C34 C35 C36 N3 -0.9(3)
C42A C37A C38A C39A 0.0
Ni1 C37A C38A C39A 172.8(3)
Li1 C37A C38A C39A 84.8(2)
C42A C37A C38A Li1 -84.8(2)
Ni1 C37A C38A Li1 88.0(2)
C37A C38A C39A C40A 0.0
Li1 C38A C39A C40A 63.17(17)
C38A C39A C40A C41A 0.0
C39A C40A C41A C42A 0.0
C40A C41A C42A C37A 0.0
C40A C41A C42A C43A 178.6(4)
C40A C41A C42A Li1 -60.75(18)
C38A C37A C42A C41A 0.0
Ni1 C37A C42A C41A -172.6(4)
Li1 C37A C42A C41A -83.27(18)
C38A C37A C42A C43A -178.5(4)
Ni1 C37A C42A C43A 8.9(5)
Li1 C37A C42A C43A 98.2(4)
C38A C37A C42A Li1 83.27(18)
Ni1 C37A C42A Li1 -89.3(3)
C4 O1 Li1 N2 -6.9(3)
Ni1 O1 Li1 N2 175.32(13)
C4 O1 Li1 C37A -172.89(17)
Ni1 O1 Li1 C37A 9.37(16)
C4 O1 Li1 C37B 173.85(18)
Ni1 O1 Li1 C37B -3.89(18)
C4 O1 Li1 C38B -158.55(16)
Ni1 O1 Li1 C38B 23.71(19)
C4 O1 Li1 C38A -142.33(16)
Ni1 O1 Li1 C38A 39.94(16)
C4 O1 Li1 C42A 162.99(15)
Ni1 O1 Li1 C42A -14.75(18)
Ni1 O1 Li1 C4 -177.74(19)
C4 O1 Li1 C6 -3.83(18)
Ni1 O1 Li1 C6 178.43(7)
C4 O1 Li1 Ni1 177.74(19)
C42B C37B C38B C39B 0.0
Ni1 C37B C38B C39B 171.1(5)
Li1 C37B C38B C39B 89.2(2)
C42B C37B C38B C43B 178.5(7)
Ni1 C37B C38B C43B -10.5(8)
Li1 C37B C38B C43B -92.3(7)
C42B C37B C38B Li1 -89.2(2)
Ni1 C37B C38B Li1 81.9(3)
C37B C38B C39B C40B 0.0
C43B C38B C39B C40B -178.6(7)
Li1 C38B C39B C40B 71.6(2)
C38B C39B C40B C41B 0.0
C39B C40B C41B C42B 0.0
C40B C41B C42B C37B 0.0
C38B C37B C42B C41B 0.0
Ni1 C37B C42B C41B -171.3(5)
Li1 C37B C42B C41B -77.5(2)
C20 C21 C26A C28A -123.3(5)
C22 C21 C26A C28A 43.1(7)
C20 C21 C26A C27A 113.4(5)
C22 C21 C26A C27A -80.2(6)
C20 C21 C26B C28B -149.6(5)
C22 C21 C26B C28B 48.5(8)
C20 C21 C26B C27B 80.9(7)
C22 C21 C26B C27B -81.0(6)

loop_
_platon_squeeze_void_nr
_platon_squeeze_void_average_x
_platon_squeeze_void_average_y
_platon_squeeze_void_average_z
_platon_squeeze_void_volume
_platon_squeeze_void_count_electrons
_platon_squeeze_void_content
1 0.079 0.250 0.233 378 100 ' '
2 0.921 -0.250 0.600 378 100 ' '
